data_7707432
loop_
_publ_author_name
'Lee, Justin L.'
'Oswald, Victoria F.'
'Biswas, Saborni'
'Hill, Ethan A.'
'Ziller, Joseph W.'
'Hendrich, Michael P.'
'Borovik, A. S.'

_publ_section_title
;
 Stepwise assembly of heterobimetallic complexes: synthesis, structure,
 and physical properties.
;
_journal_issue 23
_journal_name_full 'Dalton transactions (Cambridge, England : 2003)'
_journal_page_first 8111
_journal_page_last 8119
_journal_paper_doi 10.1039/d1dt01021b
_journal_volume 50
_journal_year 2021
_chemical_formula_sum 'C84 H86 Fe2 K2 N8 O8 P6'
_chemical_formula_weight 1711.32
_chemical_properties_physical Air-sensitive,Moisture-sensitive,Heat-sensitive,Oxygen-sensitive
_space_group_crystal_system monoclinic
_space_group_IT_number 14
_space_group_name_Hall '-P 2ybc'
_space_group_name_H-M_alt 'P 1 21/c 1'
_atom_sites_solution_hydrogens mixed
_atom_sites_solution_primary direct
_atom_sites_solution_secondary difmap
_audit_creation_method SHELXL-2014/7
_audit_update_record
;
2021-03-23 deposited with the CCDC.	2021-05-13 downloaded from the CCDC.
;
_cell_angle_alpha 90
_cell_angle_beta 111.1598(9)
_cell_angle_gamma 90
_cell_formula_units_Z 2
_cell_length_a 15.8093(12)
_cell_length_b 14.4288(11)
_cell_length_c 19.8831(15)
_cell_measurement_reflns_used 9690
_cell_measurement_temperature 88(2)
_cell_measurement_theta_max 28.90
_cell_measurement_theta_min 2.49
_cell_volume 4229.7(6)
_computing_cell_refinement 'Bruker SAINT 8.34a, 2013'
_computing_data_collection 'Bruker APEX2 2014.11-0, 2014'
_computing_data_reduction 'Bruker SAINT 8.34a, 2013'
_computing_molecular_graphics 'Bruker SHELXTL'
_computing_publication_material 'Bruker SHELXTL'
_computing_structure_refinement 'SHELXL-2014/7 (Sheldrick, 2014)'
_computing_structure_solution 'Bruker SHELXTL 2014/4'
_diffrn_ambient_temperature 88(2)
_diffrn_measured_fraction_theta_full 0.999
_diffrn_measured_fraction_theta_max 0.949
_diffrn_measurement_device_type 'Bruker SMART APEX II CCD'
_diffrn_measurement_method '\f and \w scans'
_diffrn_radiation_type MoK\a
_diffrn_radiation_wavelength 0.71073
_diffrn_reflns_av_R_equivalents 0.0256
_diffrn_reflns_av_unetI/netI 0.0213
_diffrn_reflns_Laue_measured_fraction_full 0.999
_diffrn_reflns_Laue_measured_fraction_max 0.949
_diffrn_reflns_limit_h_max 20
_diffrn_reflns_limit_h_min -21
_diffrn_reflns_limit_k_max 19
_diffrn_reflns_limit_k_min -19
_diffrn_reflns_limit_l_max 25
_diffrn_reflns_limit_l_min -26
_diffrn_reflns_number 50972
_diffrn_reflns_point_group_measured_fraction_full 0.999
_diffrn_reflns_point_group_measured_fraction_max 0.949
_diffrn_reflns_theta_full 25.500
_diffrn_reflns_theta_max 29.072
_diffrn_reflns_theta_min 1.788
_diffrn_source 'fine-focus sealed tube'
_exptl_absorpt_coefficient_mu 0.614
_exptl_absorpt_correction_T_max 0.7458
_exptl_absorpt_correction_T_min 0.7131
_exptl_absorpt_correction_type multi-scan
_exptl_absorpt_process_details 'Bruker SADABS 2014/5'
_exptl_crystal_colour orange
_exptl_crystal_density_diffrn 1.344
_exptl_crystal_density_meas ?
_exptl_crystal_density_method not_measured
_exptl_crystal_description irregular
_exptl_crystal_F_000 1780
_exptl_crystal_recrystallization_method 'Re-crystallisation from solvent: diethyl ether, acetonitrile'
_exptl_crystal_size_max 0.363
_exptl_crystal_size_mid 0.313
_exptl_crystal_size_min 0.293
_refine_diff_density_max 0.626
_refine_diff_density_min -0.270
_refine_diff_density_rms 0.059
_refine_ls_extinction_method none
_refine_ls_goodness_of_fit_ref 1.063
_refine_ls_hydrogen_treatment mixed
_refine_ls_matrix_type full
_refine_ls_number_parameters 499
_refine_ls_number_reflns 10756
_refine_ls_number_restraints 1
_refine_ls_restrained_S_all 1.063
_refine_ls_R_factor_all 0.0342
_refine_ls_R_factor_gt 0.0294
_refine_ls_shift/su_max 0.004
_refine_ls_shift/su_mean 0.000
_refine_ls_structure_factor_coef Fsqd
_refine_ls_weighting_details 'w=1/[\s^2^(Fo^2^)+(0.0444P)^2^+1.4081P] where P=(Fo^2^+2Fc^2^)/3'
_refine_ls_weighting_scheme calc
_refine_ls_wR_factor_gt 0.0786
_refine_ls_wR_factor_ref 0.0813
_reflns_Friedel_coverage 0.000
_reflns_number_gt 9510
_reflns_number_total 10756
_reflns_threshold_expression 'I > 2\s(I)'
_cod_data_source_file d1dt01021b2.cif
_cod_data_source_block asb520
_cod_depositor_comments
;
The following automatic conversions were performed:

data item '_exptl_crystal_density_meas' value 'not_measured' was
changed to '?' -- the value is perceived as not measured.

Automatic conversion script
Id: cif_fix_values 7556 2019-12-06 15:28:31Z antanas 

 Adding full bibliography for 7707432--7707435.cif.
;
_cod_original_sg_symbol_H-M 'P 21/c'
_cod_database_code 7707432
_shelx_shelxl_version_number 2014/7
_shelx_space_group_comment
; 
The symmetry employed for this shelxl refinement is uniquely defined 
by the following loop, which should always be used as a source of 
symmetry information in preference to the above space-group names. 
They are only intended as comments. 
;
_shelx_estimated_absorpt_t_min 0.808
_shelx_estimated_absorpt_t_max 0.841
_exptl_absorpt_special_details
; 
Reflections not merged 
52140 Corrected reflections written to file asb520s.hkl 
Estimated minimum and maximum transmission:  0.7131  0.7458 
The ratio (0.9562) of these values is more reliable than their absolute values 
Additional spherical absorption correction applied with mu*r =  0.2000 
Lambda/2 correction factor = 0.00150 
;

loop_
_space_group_symop_operation_xyz
'x, y, z'
'-x, y+1/2, -z+1/2'
'-x, -y, -z'
'x, -y-1/2, z-1/2'

loop_
_atom_site_label
_atom_site_type_symbol
_atom_site_fract_x
_atom_site_fract_y
_atom_site_fract_z
_atom_site_U_iso_or_equiv
_atom_site_adp_type
_atom_site_occupancy
_atom_site_site_symmetry_order
_atom_site_calc_flag
_atom_site_refinement_flags_posn
_atom_site_refinement_flags_adp
_atom_site_refinement_flags_occupancy
_atom_site_disorder_assembly
_atom_site_disorder_group
Fe1 Fe 0.69188(2) 0.59343(2) 0.95127(2) 0.01392(5) Uani 1 1 d . . . . .
K1 K 0.47905(2) 0.62282(2) 1.03854(2) 0.01783(6) Uani 1 1 d . . . . .
P1 P 0.68413(2) 0.75824(2) 1.05775(2) 0.01637(7) Uani 1 1 d . . . . .
P2 P 0.78675(2) 0.39234(2) 0.98539(2) 0.01505(7) Uani 1 1 d . . . . .
P3 P 0.51556(2) 0.53849(2) 0.81452(2) 0.01493(7) Uani 1 1 d . . . . .
O1 O 0.61644(6) 0.54983(7) 1.00007(5) 0.01780(18) Uani 1 1 d D . . . .
H1 H 0.6462(10) 0.5095(8) 1.0305(7) 0.021 Uiso 1 1 d D U . . .
O2 O 0.58521(6) 0.76805(7) 1.04326(5) 0.0229(2) Uani 1 1 d . . . . .
O3 O 0.69553(6) 0.36013(7) 0.98093(5) 0.01878(19) Uani 1 1 d . . . . .
O4 O 0.49961(6) 0.44029(7) 0.83093(5) 0.02006(19) Uani 1 1 d . . . . .
N1 N 0.79225(7) 0.65421(8) 0.89783(6) 0.0173(2) Uani 1 1 d . . . . .
N2 N 0.71869(7) 0.72229(8) 0.99416(6) 0.0172(2) Uani 1 1 d . . . . .
N3 N 0.79625(7) 0.50476(8) 0.98670(6) 0.0167(2) Uani 1 1 d . . . . .
N4 N 0.61876(7) 0.57983(8) 0.84593(6) 0.0162(2) Uani 1 1 d . . . . .
C1 C 0.81748(9) 0.74834(9) 0.92739(7) 0.0200(3) Uani 1 1 d . . . . .
H1A H 0.8300 0.7881 0.8915 0.024 Uiso 1 1 calc R U . . .
H1B H 0.8729 0.7457 0.9713 0.024 Uiso 1 1 calc R U . . .
C2 C 0.73924(9) 0.78848(9) 0.94554(7) 0.0195(3) Uani 1 1 d . . . . .
H2A H 0.7565 0.8494 0.9695 0.023 Uiso 1 1 calc R U . . .
H2B H 0.6854 0.7971 0.9010 0.023 Uiso 1 1 calc R U . . .
C3 C 0.87045(9) 0.59049(10) 0.91685(7) 0.0198(3) Uani 1 1 d . . . . .
H3A H 0.9259 0.6252 0.9204 0.024 Uiso 1 1 calc R U . . .
H3B H 0.8596 0.5425 0.8791 0.024 Uiso 1 1 calc R U . . .
C4 C 0.88257(9) 0.54516(10) 0.98906(7) 0.0196(3) Uani 1 1 d . . . . .
H4A H 0.9293 0.4961 0.9996 0.024 Uiso 1 1 calc R U . . .
H4B H 0.9033 0.5920 1.0280 0.024 Uiso 1 1 calc R U . . .
C5 C 0.73988(9) 0.65477(10) 0.81934(7) 0.0195(3) Uani 1 1 d . . . . .
H5A H 0.7817 0.6501 0.7925 0.023 Uiso 1 1 calc R U . . .
H5B H 0.7055 0.7135 0.8055 0.023 Uiso 1 1 calc R U . . .
C6 C 0.67502(9) 0.57330(10) 0.80075(7) 0.0192(3) Uani 1 1 d . . . . .
H6A H 0.6361 0.5752 0.7490 0.023 Uiso 1 1 calc R U . . .
H6B H 0.7093 0.5143 0.8104 0.023 Uiso 1 1 calc R U . . .
C7 C 0.73898(9) 0.86806(9) 1.09332(7) 0.0186(3) Uani 1 1 d . . . . .
C8 C 0.68774(10) 0.93432(10) 1.11342(7) 0.0215(3) Uani 1 1 d . . . . .
H8 H 0.6254 0.9230 1.1046 0.026 Uiso 1 1 calc R U . . .
C9 C 0.72758(11) 1.01653(10) 1.14622(8) 0.0268(3) Uani 1 1 d . . . . .
H9 H 0.6927 1.0606 1.1605 0.032 Uiso 1 1 calc R U . . .
C10 C 0.81801(11) 1.03439(11) 1.15820(8) 0.0296(3) Uani 1 1 d . . . . .
H10 H 0.8449 1.0908 1.1803 0.036 Uiso 1 1 calc R U . . .
C11 C 0.86926(11) 0.96946(11) 1.13784(8) 0.0280(3) Uani 1 1 d . . . . .
H11 H 0.9310 0.9820 1.1455 0.034 Uiso 1 1 calc R U . . .
C12 C 0.83040(10) 0.88636(10) 1.10633(8) 0.0236(3) Uani 1 1 d . . . . .
H12 H 0.8661 0.8417 1.0935 0.028 Uiso 1 1 calc R U . . .
C13 C 0.73574(10) 0.68167(9) 1.13442(7) 0.0210(3) Uani 1 1 d . . . . .
C14 C 0.69170(11) 0.66929(11) 1.18332(8) 0.0289(3) Uani 1 1 d . . . . .
H14 H 0.6337 0.6962 1.1740 0.035 Uiso 1 1 calc R U . . .
C15 C 0.73286(14) 0.61728(12) 1.24603(8) 0.0393(4) Uani 1 1 d . . . . .
H15 H 0.7021 0.6080 1.2787 0.047 Uiso 1 1 calc R U . . .
C16 C 0.81744(15) 0.57943(12) 1.26078(8) 0.0429(5) Uani 1 1 d . . . . .
H16 H 0.8454 0.5451 1.3039 0.052 Uiso 1 1 calc R U . . .
C17 C 0.86186(14) 0.59136(12) 1.21274(8) 0.0389(4) Uani 1 1 d . . . . .
H17 H 0.9202 0.5650 1.2228 0.047 Uiso 1 1 calc R U . . .
C18 C 0.82090(11) 0.64218(11) 1.14956(8) 0.0279(3) Uani 1 1 d . . . . .
H18 H 0.8514 0.6499 1.1166 0.033 Uiso 1 1 calc R U . . .
C19 C 0.87671(8) 0.34810(10) 1.06533(7) 0.0179(2) Uani 1 1 d . . . . .
C20 C 0.91842(9) 0.40634(10) 1.12378(7) 0.0222(3) Uani 1 1 d . . . . .
H20 H 0.9012 0.4697 1.1210 0.027 Uiso 1 1 calc R U . . .
C21 C 0.98508(10) 0.37280(12) 1.18626(8) 0.0276(3) Uani 1 1 d . . . . .
H21 H 1.0129 0.4131 1.2259 0.033 Uiso 1 1 calc R U . . .
C22 C 1.01065(10) 0.28068(12) 1.19046(8) 0.0285(3) Uani 1 1 d . . . . .
H22 H 1.0568 0.2580 1.2327 0.034 Uiso 1 1 calc R U . . .
C23 C 0.96914(10) 0.22166(11) 1.13337(9) 0.0291(3) Uani 1 1 d . . . . .
H23 H 0.9865 0.1583 1.1365 0.035 Uiso 1 1 calc R U . . .
C24 C 0.90170(10) 0.25492(10) 1.07102(8) 0.0244(3) Uani 1 1 d . . . . .
H24 H 0.8726 0.2138 1.0322 0.029 Uiso 1 1 calc R U . . .
C25 C 0.81208(9) 0.34371(9) 0.91039(7) 0.0180(2) Uani 1 1 d . . . . .
C26 C 0.89959(10) 0.32975(12) 0.91076(8) 0.0277(3) Uani 1 1 d . . . . .
H26 H 0.9505 0.3453 0.9524 0.033 Uiso 1 1 calc R U . . .
C27 C 0.91284(11) 0.29315(13) 0.85038(9) 0.0352(4) Uani 1 1 d . . . . .
H27 H 0.9726 0.2847 0.8507 0.042 Uiso 1 1 calc R U . . .
C28 C 0.83893(11) 0.26914(12) 0.78999(8) 0.0319(3) Uani 1 1 d . . . . .
H28 H 0.8479 0.2436 0.7490 0.038 Uiso 1 1 calc R U . . .
C29 C 0.75174(11) 0.28236(12) 0.78931(8) 0.0290(3) Uani 1 1 d . . . . .
H29 H 0.7011 0.2655 0.7479 0.035 Uiso 1 1 calc R U . . .
C30 C 0.73809(9) 0.32025(10) 0.84897(7) 0.0223(3) Uani 1 1 d . . . . .
H30 H 0.6782 0.3302 0.8478 0.027 Uiso 1 1 calc R U . . .
C31 C 0.47136(8) 0.55388(9) 0.71698(7) 0.0172(2) Uani 1 1 d . . . . .
C32 C 0.46135(9) 0.47564(10) 0.67305(7) 0.0221(3) Uani 1 1 d . . . . .
H32 H 0.4770 0.4161 0.6944 0.027 Uiso 1 1 calc R U . . .
C33 C 0.42850(10) 0.48458(11) 0.59797(7) 0.0264(3) Uani 1 1 d . . . . .
H33 H 0.4227 0.4314 0.5684 0.032 Uiso 1 1 calc R U . . .
C34 C 0.40438(10) 0.57117(12) 0.56669(8) 0.0287(3) Uani 1 1 d . . . . .
H34 H 0.3817 0.5772 0.5157 0.034 Uiso 1 1 calc R U . . .
C35 C 0.41319(11) 0.64922(11) 0.60965(8) 0.0281(3) Uani 1 1 d . . . . .
H35 H 0.3960 0.7083 0.5880 0.034 Uiso 1 1 calc R U . . .
C36 C 0.44731(10) 0.64064(10) 0.68442(7) 0.0229(3) Uani 1 1 d . . . . .
H36 H 0.4543 0.6943 0.7136 0.027 Uiso 1 1 calc R U . . .
C37 C 0.44978(8) 0.61748(9) 0.84723(6) 0.0160(2) Uani 1 1 d . . . . .
C38 C 0.47757(9) 0.70710(10) 0.87148(7) 0.0190(3) Uani 1 1 d . . . . .
H38 H 0.5344 0.7294 0.8721 0.023 Uiso 1 1 calc R U . . .
C39 C 0.42245(9) 0.76437(10) 0.89493(7) 0.0211(3) Uani 1 1 d . . . . .
H39 H 0.4425 0.8248 0.9124 0.025 Uiso 1 1 calc R U . . .
C40 C 0.33853(9) 0.73313(10) 0.89270(7) 0.0216(3) Uani 1 1 d . . . . .
H40 H 0.3009 0.7722 0.9083 0.026 Uiso 1 1 calc R U . . .
C41 C 0.30968(9) 0.64438(10) 0.86755(7) 0.0216(3) Uani 1 1 d . . . . .
H41 H 0.2519 0.6232 0.8655 0.026 Uiso 1 1 calc R U . . .
C42 C 0.36478(9) 0.58672(10) 0.84540(7) 0.0193(3) Uani 1 1 d . . . . .
H42 H 0.3448 0.5259 0.8289 0.023 Uiso 1 1 calc R U . . .

loop_
_atom_site_aniso_label
_atom_site_aniso_U_11
_atom_site_aniso_U_22
_atom_site_aniso_U_33
_atom_site_aniso_U_23
_atom_site_aniso_U_13
_atom_site_aniso_U_12
Fe1 0.01344(9) 0.01688(10) 0.01073(9) -0.00106(6) 0.00349(7) -0.00075(6)
K1 0.01584(13) 0.02156(14) 0.01678(13) 0.00134(10) 0.00672(10) -0.00156(10)
P1 0.01774(16) 0.01738(16) 0.01436(15) -0.00283(12) 0.00624(12) -0.00354(12)
P2 0.01300(15) 0.01975(16) 0.01227(14) 0.00015(12) 0.00440(12) 0.00034(12)
P3 0.01567(15) 0.01728(16) 0.01091(14) -0.00005(11) 0.00367(12) -0.00172(12)
O1 0.0184(4) 0.0201(5) 0.0162(4) 0.0012(3) 0.0078(4) -0.0011(4)
O2 0.0194(5) 0.0268(5) 0.0238(5) -0.0067(4) 0.0095(4) -0.0047(4)
O3 0.0158(4) 0.0244(5) 0.0167(4) 0.0014(4) 0.0065(3) -0.0008(4)
O4 0.0242(5) 0.0187(5) 0.0164(4) 0.0011(4) 0.0063(4) -0.0029(4)
N1 0.0165(5) 0.0206(6) 0.0146(5) -0.0001(4) 0.0054(4) -0.0024(4)
N2 0.0207(5) 0.0171(5) 0.0150(5) -0.0012(4) 0.0080(4) -0.0030(4)
N3 0.0136(5) 0.0204(5) 0.0161(5) 0.0007(4) 0.0051(4) -0.0001(4)
N4 0.0155(5) 0.0219(6) 0.0111(5) -0.0012(4) 0.0046(4) -0.0010(4)
C1 0.0208(6) 0.0212(7) 0.0190(6) 0.0004(5) 0.0085(5) -0.0043(5)
C2 0.0224(6) 0.0191(6) 0.0182(6) 0.0009(5) 0.0086(5) -0.0026(5)
C3 0.0155(6) 0.0253(7) 0.0204(6) 0.0001(5) 0.0085(5) -0.0019(5)
C4 0.0138(6) 0.0238(7) 0.0197(6) 0.0009(5) 0.0041(5) -0.0020(5)
C5 0.0196(6) 0.0258(7) 0.0139(6) 0.0024(5) 0.0072(5) -0.0011(5)
C6 0.0188(6) 0.0262(7) 0.0134(6) -0.0020(5) 0.0068(5) -0.0013(5)
C7 0.0223(6) 0.0177(6) 0.0144(6) -0.0006(5) 0.0053(5) -0.0028(5)
C8 0.0269(7) 0.0204(7) 0.0172(6) 0.0009(5) 0.0082(5) -0.0001(5)
C9 0.0416(9) 0.0177(7) 0.0231(7) -0.0010(5) 0.0140(6) 0.0017(6)
C10 0.0438(9) 0.0195(7) 0.0243(7) -0.0038(6) 0.0109(7) -0.0100(6)
C11 0.0279(7) 0.0286(8) 0.0248(7) -0.0026(6) 0.0064(6) -0.0100(6)
C12 0.0245(7) 0.0227(7) 0.0234(7) -0.0032(5) 0.0082(6) -0.0047(5)
C13 0.0303(7) 0.0168(6) 0.0139(6) -0.0049(5) 0.0056(5) -0.0071(5)
C14 0.0404(8) 0.0280(8) 0.0189(7) -0.0075(6) 0.0116(6) -0.0159(6)
C15 0.0673(12) 0.0329(9) 0.0172(7) -0.0068(6) 0.0145(8) -0.0238(9)
C16 0.0781(14) 0.0246(8) 0.0141(7) -0.0025(6) 0.0021(8) -0.0085(8)
C17 0.0562(11) 0.0282(9) 0.0190(7) -0.0061(6) -0.0023(7) 0.0088(7)
C18 0.0367(8) 0.0253(7) 0.0169(6) -0.0045(5) 0.0040(6) 0.0026(6)
C19 0.0142(6) 0.0244(7) 0.0151(6) 0.0027(5) 0.0052(5) 0.0008(5)
C20 0.0215(6) 0.0281(7) 0.0164(6) 0.0003(5) 0.0061(5) 0.0038(5)
C21 0.0243(7) 0.0406(9) 0.0153(6) 0.0012(6) 0.0042(5) 0.0010(6)
C22 0.0209(7) 0.0411(9) 0.0216(7) 0.0142(6) 0.0055(5) 0.0039(6)
C23 0.0250(7) 0.0262(8) 0.0342(8) 0.0132(6) 0.0083(6) 0.0038(6)
C24 0.0232(7) 0.0226(7) 0.0252(7) 0.0027(5) 0.0060(6) -0.0015(5)
C25 0.0190(6) 0.0209(6) 0.0152(6) -0.0008(5) 0.0074(5) -0.0015(5)
C26 0.0196(7) 0.0401(9) 0.0235(7) -0.0096(6) 0.0080(6) -0.0041(6)
C27 0.0252(7) 0.0527(11) 0.0335(8) -0.0128(7) 0.0176(7) -0.0033(7)
C28 0.0359(8) 0.0416(9) 0.0232(7) -0.0081(6) 0.0166(6) -0.0021(7)
C29 0.0292(8) 0.0399(9) 0.0166(6) -0.0065(6) 0.0067(6) -0.0038(6)
C30 0.0202(6) 0.0295(7) 0.0172(6) -0.0017(5) 0.0066(5) -0.0016(5)
C31 0.0155(6) 0.0221(7) 0.0127(6) 0.0002(5) 0.0034(5) -0.0022(5)
C32 0.0245(7) 0.0227(7) 0.0174(6) -0.0017(5) 0.0055(5) -0.0024(5)
C33 0.0278(7) 0.0323(8) 0.0173(6) -0.0067(6) 0.0058(6) -0.0042(6)
C34 0.0298(8) 0.0409(9) 0.0124(6) 0.0004(6) 0.0041(6) 0.0002(7)
C35 0.0345(8) 0.0297(8) 0.0194(7) 0.0064(6) 0.0087(6) 0.0048(6)
C36 0.0281(7) 0.0230(7) 0.0166(6) 0.0003(5) 0.0070(5) 0.0009(5)
C37 0.0163(6) 0.0205(6) 0.0100(5) 0.0010(4) 0.0034(4) -0.0003(5)
C38 0.0162(6) 0.0228(7) 0.0165(6) 0.0006(5) 0.0040(5) -0.0011(5)
C39 0.0237(7) 0.0199(7) 0.0172(6) 0.0002(5) 0.0043(5) 0.0009(5)
C40 0.0230(7) 0.0284(7) 0.0146(6) 0.0047(5) 0.0083(5) 0.0067(5)
C41 0.0188(6) 0.0311(8) 0.0162(6) 0.0039(5) 0.0080(5) -0.0010(5)
C42 0.0200(6) 0.0233(7) 0.0146(6) 0.0002(5) 0.0062(5) -0.0041(5)

loop_
_atom_type_symbol
_atom_type_description
_atom_type_scat_dispersion_real
_atom_type_scat_dispersion_imag
_atom_type_scat_source
C C 0.0033 0.0016 'International Tables Vol C Tables 4.2.6.8 and 6.1.1.4'
H H 0.0000 0.0000 'International Tables Vol C Tables 4.2.6.8 and 6.1.1.4'
N N 0.0061 0.0033 'International Tables Vol C Tables 4.2.6.8 and 6.1.1.4'
O O 0.0106 0.0060 'International Tables Vol C Tables 4.2.6.8 and 6.1.1.4'
P P 0.1023 0.0942 'International Tables Vol C Tables 4.2.6.8 and 6.1.1.4'
K K 0.2009 0.2494 'International Tables Vol C Tables 4.2.6.8 and 6.1.1.4'
Fe Fe 0.3463 0.8444 'International Tables Vol C Tables 4.2.6.8 and 6.1.1.4'

loop_
_geom_angle_atom_site_label_1
_geom_angle_atom_site_label_2
_geom_angle_atom_site_label_3
_geom_angle
_geom_angle_site_symmetry_1
_geom_angle_site_symmetry_3
_geom_angle_publ_flag
O1 Fe1 N4 105.69(4) . . ?
O1 Fe1 N3 101.44(4) . . ?
N4 Fe1 N3 113.33(4) . . ?
O1 Fe1 N2 99.42(4) . . ?
N4 Fe1 N2 118.96(5) . . ?
N3 Fe1 N2 114.67(5) . . ?
O1 Fe1 N1 175.84(4) . . ?
N4 Fe1 N1 78.16(4) . . ?
N3 Fe1 N1 78.15(4) . . ?
N2 Fe1 N1 77.13(4) . . ?
O4 K1 O3 86.15(3) 3_667 3_667 ?
O4 K1 O2 112.28(3) 3_667 . ?
O3 K1 O2 122.70(3) 3_667 . ?
O4 K1 O1 107.77(3) 3_667 . ?
O3 K1 O1 151.11(3) 3_667 . ?
O2 K1 O1 76.18(3) . . ?
O4 K1 O1 80.37(3) 3_667 3_667 ?
O3 K1 O1 67.85(3) 3_667 3_667 ?
O2 K1 O1 162.87(3) . 3_667 ?
O1 K1 O1 89.15(3) . 3_667 ?
O4 K1 C40 145.05(3) 3_667 . ?
O3 K1 C40 60.03(3) 3_667 . ?
O2 K1 C40 82.50(3) . . ?
O1 K1 C40 106.49(3) . . ?
O1 K1 C40 93.46(3) 3_667 . ?
O4 K1 C39 160.15(3) 3_667 . ?
O3 K1 C39 82.87(3) 3_667 . ?
O2 K1 C39 61.51(3) . . ?
O1 K1 C39 89.50(3) . . ?
O1 K1 C39 110.33(3) 3_667 . ?
C40 K1 C39 23.86(3) . . ?
O4 K1 C41 139.71(3) 3_667 . ?
O3 K1 C41 57.32(3) 3_667 . ?
O2 K1 C41 102.45(3) . . ?
O1 K1 C41 99.64(3) . . ?
O1 K1 C41 70.93(3) 3_667 . ?
C40 K1 C41 23.29(4) . . ?
C39 K1 C41 40.94(3) . . ?
O4 K1 C38 173.55(3) 3_667 . ?
O3 K1 C38 100.22(3) 3_667 . ?
O2 K1 C38 63.41(3) . . ?
O1 K1 C38 66.99(3) . . ?
O1 K1 C38 102.90(3) 3_667 . ?
C40 K1 C38 40.96(3) . . ?
C39 K1 C38 23.24(3) . . ?
C41 K1 C38 46.56(3) . . ?
O4 K1 P1 106.50(2) 3_667 . ?
O3 K1 P1 142.65(2) 3_667 . ?
O2 K1 P1 19.98(2) . . ?
O1 K1 P1 58.66(2) . . ?
O1 K1 P1 147.78(2) 3_667 . ?
C40 K1 P1 96.98(3) . . ?
C39 K1 P1 73.75(3) . . ?
C41 K1 P1 112.92(2) . . ?
C38 K1 P1 67.76(2) . . ?
O4 K1 P3 19.39(2) 3_667 3_667 ?
O3 K1 P3 84.27(2) 3_667 3_667 ?
O2 K1 P3 129.05(2) . 3_667 ?
O1 K1 P3 100.49(2) . 3_667 ?
O1 K1 P3 61.75(2) 3_667 3_667 ?
C40 K1 P3 143.00(3) . 3_667 ?
C39 K1 P3 166.84(3) . 3_667 ?
C41 K1 P3 127.76(2) . 3_667 ?
C38 K1 P3 161.30(2) . 3_667 ?
P1 K1 P3 118.781(10) . 3_667 ?
O4 K1 K1 95.18(2) 3_667 3_667 ?
O3 K1 K1 109.42(2) 3_667 3_667 ?
O2 K1 K1 121.30(2) . 3_667 ?
O1 K1 K1 45.69(2) . 3_667 ?
O1 K1 K1 43.461(19) 3_667 3_667 ?
C40 K1 K1 103.80(3) . 3_667 ?
C39 K1 K1 104.04(3) . 3_667 ?
C41 K1 K1 83.19(3) . 3_667 ?
C38 K1 K1 83.73(2) . 3_667 ?
P1 K1 K1 104.343(12) . 3_667 ?
P3 K1 K1 77.678(11) 3_667 3_667 ?
O2 P1 N2 120.10(6) . . ?
O2 P1 C13 109.96(6) . . ?
N2 P1 C13 106.36(6) . . ?
O2 P1 C7 108.14(6) . . ?
N2 P1 C7 109.36(6) . . ?
C13 P1 C7 101.31(6) . . ?
O2 P1 K1 37.65(4) . . ?
N2 P1 K1 106.21(4) . . ?
C13 P1 K1 82.91(5) . . ?
C7 P1 K1 141.16(5) . . ?
O3 P2 N3 113.21(6) . . ?
O3 P2 C25 109.05(6) . . ?
N3 P2 C25 110.56(6) . . ?
O3 P2 C19 112.15(6) . . ?
N3 P2 C19 107.24(6) . . ?
C25 P2 C19 104.27(6) . . ?
O4 P3 N4 119.07(6) . . ?
O4 P3 C37 110.69(6) . . ?
N4 P3 C37 104.83(6) . . ?
O4 P3 C31 108.51(6) . . ?
N4 P3 C31 107.97(6) . . ?
C37 P3 C31 104.82(6) . . ?
O4 P3 K1 36.12(4) . 3_667 ?
N4 P3 K1 101.06(4) . 3_667 ?
C37 P3 K1 87.99(4) . 3_667 ?
C31 P3 K1 143.62(4) . 3_667 ?
Fe1 O1 K1 135.95(5) . . ?
Fe1 O1 K1 121.22(4) . 3_667 ?
K1 O1 K1 90.85(3) . 3_667 ?
Fe1 O1 O3 82.74(4) . . ?
K1 O1 O3 140.05(4) . . ?
K1 O1 O3 52.79(2) 3_667 . ?
Fe1 O1 O2 89.85(4) . . ?
K1 O1 O2 50.65(2) . . ?
K1 O1 O2 140.64(4) 3_667 . ?
O3 O1 O2 165.67(4) . . ?
Fe1 O1 O4 82.63(3) . . ?
K1 O1 O4 103.82(3) . . ?
K1 O1 O4 47.17(2) 3_667 . ?
O3 O1 O4 65.56(3) . . ?
O2 O1 O4 125.76(4) . . ?
P1 O2 K1 122.37(6) . . ?
P1 O2 O1 73.66(4) . . ?
K1 O2 O1 53.17(2) . . ?
P2 O3 K1 156.06(6) . 3_667 ?
P2 O3 O1 98.20(5) . . ?
K1 O3 O1 59.37(3) 3_667 . ?
P3 O4 K1 124.49(5) . 3_667 ?
P3 O4 O1 73.46(4) . . ?
K1 O4 O1 52.46(2) 3_667 . ?
C3 N1 C1 112.95(10) . . ?
C3 N1 C5 111.82(10) . . ?
C1 N1 C5 112.51(11) . . ?
C3 N1 Fe1 106.78(8) . . ?
C1 N1 Fe1 106.86(8) . . ?
C5 N1 Fe1 105.33(7) . . ?
C2 N2 P1 121.07(9) . . ?
C2 N2 Fe1 112.34(8) . . ?
P1 N2 Fe1 122.69(6) . . ?
C4 N3 P2 118.36(9) . . ?
C4 N3 Fe1 113.29(8) . . ?
P2 N3 Fe1 124.80(6) . . ?
C6 N4 P3 118.76(8) . . ?
C6 N4 Fe1 113.27(8) . . ?
P3 N4 Fe1 123.70(6) . . ?
N1 C1 C2 108.56(10) . . ?
N2 C2 C1 107.39(11) . . ?
N1 C3 C4 108.49(10) . . ?
N3 C4 C3 109.90(10) . . ?
N1 C5 C6 108.95(10) . . ?
N4 C6 C5 107.76(11) . . ?
C12 C7 C8 118.92(13) . . ?
C12 C7 P1 123.45(11) . . ?
C8 C7 P1 117.45(10) . . ?
C9 C8 C7 120.36(14) . . ?
C10 C9 C8 120.24(14) . . ?
C9 C10 C11 119.86(14) . . ?
C12 C11 C10 120.22(14) . . ?
C11 C12 C7 120.37(14) . . ?
C18 C13 C14 118.92(14) . . ?
C18 C13 P1 122.42(11) . . ?
C14 C13 P1 118.38(12) . . ?
C13 C14 C15 120.06(17) . . ?
C16 C15 C14 120.48(16) . . ?
C15 C16 C17 119.99(16) . . ?
C16 C17 C18 119.99(18) . . ?
C13 C18 C17 120.55(16) . . ?
C20 C19 C24 118.64(12) . . ?
C20 C19 P2 120.11(11) . . ?
C24 C19 P2 121.15(11) . . ?
C19 C20 C21 120.82(14) . . ?
C22 C21 C20 119.86(14) . . ?
C23 C22 C21 120.08(14) . . ?
C22 C23 C24 120.13(15) . . ?
C19 C24 C23 120.43(14) . . ?
C30 C25 C26 119.10(12) . . ?
C30 C25 P2 116.65(10) . . ?
C26 C25 P2 124.24(10) . . ?
C27 C26 C25 120.45(14) . . ?
C28 C27 C26 119.97(14) . . ?
C27 C28 C29 119.94(14) . . ?
C28 C29 C30 120.34(14) . . ?
C29 C30 C25 120.19(13) . . ?
C36 C31 C32 118.84(12) . . ?
C36 C31 P3 122.54(10) . . ?
C32 C31 P3 118.62(10) . . ?
C33 C32 C31 120.41(13) . . ?
C34 C33 C32 119.87(14) . . ?
C33 C34 C35 120.29(13) . . ?
C34 C35 C36 119.91(14) . . ?
C35 C36 C31 120.68(13) . . ?
C38 C37 C42 118.79(12) . . ?
C38 C37 P3 123.82(10) . . ?
C42 C37 P3 117.35(10) . . ?
C37 C38 C39 120.46(12) . . ?
C37 C38 K1 84.27(8) . . ?
C39 C38 K1 71.51(8) . . ?
C40 C39 C38 120.12(13) . . ?
C40 C39 K1 77.75(8) . . ?
C38 C39 K1 85.25(8) . . ?
C39 C40 C41 119.78(13) . . ?
C39 C40 K1 78.39(8) . . ?
C41 C40 K1 84.42(8) . . ?
C42 C41 C40 120.32(13) . . ?
C42 C41 K1 84.67(8) . . ?
C40 C41 K1 72.30(8) . . ?
C41 C42 C37 120.50(13) . . ?

loop_
_geom_bond_atom_site_label_1
_geom_bond_atom_site_label_2
_geom_bond_distance
_geom_bond_site_symmetry_2
_geom_bond_publ_flag
Fe1 O1 1.8961(9) . ?
Fe1 N4 2.0034(11) . ?
Fe1 N3 2.0042(11) . ?
Fe1 N2 2.0256(11) . ?
Fe1 N1 2.3734(11) . ?
K1 O4 2.6547(10) 3_667 ?
K1 O3 2.6564(10) 3_667 ?
K1 O2 2.6651(10) . ?
K1 O1 2.7588(10) . ?
K1 O1 2.8701(10) 3_667 ?
K1 C40 3.3506(14) . ?
K1 C39 3.3586(14) . ?
K1 C41 3.5005(14) . ?
K1 C38 3.5293(13) . ?
K1 P1 3.6852(5) . ?
K1 P3 3.7123(5) 3_667 ?
K1 K1 4.0103(6) 3_667 ?
P1 O2 1.4910(10) . ?
P1 N2 1.6323(11) . ?
P1 C13 1.8199(14) . ?
P1 C7 1.8222(14) . ?
P2 O3 1.4870(9) . ?
P2 N3 1.6284(12) . ?
P2 C25 1.8187(13) . ?
P2 C19 1.8234(13) . ?
P3 O4 1.4956(10) . ?
P3 N4 1.6347(11) . ?
P3 C37 1.8144(13) . ?
P3 C31 1.8221(13) . ?
P3 K1 3.7123(5) 3_667 ?
O1 K1 2.8701(10) 3_667 ?
O1 O3 3.0893(14) . ?
O1 O2 3.3468(14) . ?
O1 O4 3.5687(13) . ?
O3 K1 2.6565(9) 3_667 ?
O4 K1 2.6547(10) 3_667 ?
N1 C3 1.4763(17) . ?
N1 C1 1.4765(17) . ?
N1 C5 1.4792(16) . ?
N2 C2 1.4762(16) . ?
N3 C4 1.4691(16) . ?
N4 C6 1.4776(16) . ?
C1 C2 1.5225(19) . ?
C3 C4 1.5255(18) . ?
C5 C6 1.5155(19) . ?
C7 C12 1.3985(19) . ?
C7 C8 1.4013(19) . ?
C8 C9 1.390(2) . ?
C9 C10 1.386(2) . ?
C10 C11 1.391(2) . ?
C11 C12 1.389(2) . ?
C13 C18 1.391(2) . ?
C13 C14 1.397(2) . ?
C14 C15 1.398(2) . ?
C15 C16 1.374(3) . ?
C16 C17 1.385(3) . ?
C17 C18 1.396(2) . ?
C19 C20 1.3922(19) . ?
C19 C24 1.394(2) . ?
C20 C21 1.3938(19) . ?
C21 C22 1.383(2) . ?
C22 C23 1.381(2) . ?
C23 C24 1.396(2) . ?
C25 C30 1.3938(18) . ?
C25 C26 1.3955(19) . ?
C26 C27 1.395(2) . ?
C27 C28 1.384(2) . ?
C28 C29 1.387(2) . ?
C29 C30 1.3918(19) . ?
C31 C36 1.3976(19) . ?
C31 C32 1.4009(19) . ?
C32 C33 1.3983(19) . ?
C33 C34 1.386(2) . ?
C34 C35 1.390(2) . ?
C35 C36 1.3919(19) . ?
C37 C38 1.3945(19) . ?
C37 C42 1.4031(18) . ?
C38 C39 1.3975(19) . ?
C39 C40 1.387(2) . ?
C40 C41 1.390(2) . ?
C41 C42 1.3864(19) . ?

loop_
_geom_torsion_atom_site_label_1
_geom_torsion_atom_site_label_2
_geom_torsion_atom_site_label_3
_geom_torsion_atom_site_label_4
_geom_torsion
_geom_torsion_site_symmetry_1
_geom_torsion_site_symmetry_2
_geom_torsion_site_symmetry_3
_geom_torsion_site_symmetry_4
_geom_torsion_publ_flag
N4 Fe1 O1 K1 -82.96(7) . . . . ?
N3 Fe1 O1 K1 158.57(6) . . . . ?
N2 Fe1 O1 K1 40.85(7) . . . . ?
N4 Fe1 O1 K1 47.70(6) . . . 3_667 ?
N3 Fe1 O1 K1 -70.77(5) . . . 3_667 ?
N2 Fe1 O1 K1 171.51(5) . . . 3_667 ?
N4 Fe1 O1 O3 85.50(4) . . . . ?
N3 Fe1 O1 O3 -32.97(4) . . . . ?
N2 Fe1 O1 O3 -150.69(4) . . . . ?
N4 Fe1 O1 O2 -106.80(4) . . . . ?
N3 Fe1 O1 O2 134.74(4) . . . . ?
N2 Fe1 O1 O2 17.01(4) . . . . ?
N4 Fe1 O1 O4 19.33(4) . . . . ?
N3 Fe1 O1 O4 -99.14(4) . . . . ?
N2 Fe1 O1 O4 143.14(4) . . . . ?
N2 P1 O2 K1 77.11(8) . . . . ?
C13 P1 O2 K1 -46.72(8) . . . . ?
C7 P1 O2 K1 -156.51(6) . . . . ?
N2 P1 O2 O1 54.83(6) . . . . ?
C13 P1 O2 O1 -69.00(5) . . . . ?
C7 P1 O2 O1 -178.79(5) . . . . ?
K1 P1 O2 O1 -22.28(5) . . . . ?
N3 P2 O3 K1 11.69(15) . . . 3_667 ?
C25 P2 O3 K1 -111.83(13) . . . 3_667 ?
C19 P2 O3 K1 133.20(13) . . . 3_667 ?
N3 P2 O3 O1 -7.57(6) . . . . ?
C25 P2 O3 O1 -131.09(5) . . . . ?
C19 P2 O3 O1 113.94(6) . . . . ?
N4 P3 O4 K1 67.08(8) . . . 3_667 ?
C37 P3 O4 K1 -54.46(8) . . . 3_667 ?
C31 P3 O4 K1 -168.97(6) . . . 3_667 ?
N4 P3 O4 O1 54.30(5) . . . . ?
C37 P3 O4 O1 -67.25(5) . . . . ?
C31 P3 O4 O1 178.25(5) . . . . ?
K1 P3 O4 O1 -12.78(5) 3_667 . . . ?
O2 P1 N2 C2 91.29(11) . . . . ?
C13 P1 N2 C2 -143.17(10) . . . . ?
C7 P1 N2 C2 -34.52(12) . . . . ?
K1 P1 N2 C2 129.62(9) . . . . ?
O2 P1 N2 Fe1 -64.76(9) . . . . ?
C13 P1 N2 Fe1 60.78(8) . . . . ?
C7 P1 N2 Fe1 169.43(7) . . . . ?
K1 P1 N2 Fe1 -26.44(8) . . . . ?
O3 P2 N3 C4 -178.37(9) . . . . ?
C25 P2 N3 C4 -55.68(11) . . . . ?
C19 P2 N3 C4 57.39(11) . . . . ?
O3 P2 N3 Fe1 -21.09(9) . . . . ?
C25 P2 N3 Fe1 101.60(8) . . . . ?
C19 P2 N3 Fe1 -145.32(7) . . . . ?
O4 P3 N4 C6 91.81(11) . . . . ?
C37 P3 N4 C6 -143.75(10) . . . . ?
C31 P3 N4 C6 -32.40(12) . . . . ?
K1 P3 N4 C6 125.39(9) 3_667 . . . ?
O4 P3 N4 Fe1 -63.39(9) . . . . ?
C37 P3 N4 Fe1 61.05(8) . . . . ?
C31 P3 N4 Fe1 172.40(7) . . . . ?
K1 P3 N4 Fe1 -29.81(7) 3_667 . . . ?
C3 N1 C1 C2 -146.63(11) . . . . ?
C5 N1 C1 C2 85.61(12) . . . . ?
Fe1 N1 C1 C2 -29.51(11) . . . . ?
P1 N2 C2 C1 146.04(9) . . . . ?
Fe1 N2 C2 C1 -55.64(12) . . . . ?
N1 C1 C2 N2 54.81(13) . . . . ?
C1 N1 C3 C4 88.16(13) . . . . ?
C5 N1 C3 C4 -143.72(11) . . . . ?
Fe1 N1 C3 C4 -29.01(11) . . . . ?
P2 N3 C4 C3 109.09(11) . . . . ?
Fe1 N3 C4 C3 -50.71(13) . . . . ?
N1 C3 C4 N3 51.80(14) . . . . ?
C3 N1 C5 C6 82.74(13) . . . . ?
C1 N1 C5 C6 -148.90(11) . . . . ?
Fe1 N1 C5 C6 -32.86(12) . . . . ?
P3 N4 C6 C5 150.09(9) . . . . ?
Fe1 N4 C6 C5 -52.24(12) . . . . ?
N1 C5 C6 N4 55.54(14) . . . . ?
O2 P1 C7 C12 -173.64(11) . . . . ?
N2 P1 C7 C12 -41.23(13) . . . . ?
C13 P1 C7 C12 70.78(13) . . . . ?
K1 P1 C7 C12 163.52(9) . . . . ?
O2 P1 C7 C8 11.25(12) . . . . ?
N2 P1 C7 C8 143.66(10) . . . . ?
C13 P1 C7 C8 -104.33(11) . . . . ?
K1 P1 C7 C8 -11.59(15) . . . . ?
C12 C7 C8 C9 -0.5(2) . . . . ?
P1 C7 C8 C9 174.88(11) . . . . ?
C7 C8 C9 C10 1.1(2) . . . . ?
C8 C9 C10 C11 -0.5(2) . . . . ?
C9 C10 C11 C12 -0.8(2) . . . . ?
C10 C11 C12 C7 1.4(2) . . . . ?
C8 C7 C12 C11 -0.8(2) . . . . ?
P1 C7 C12 C11 -175.85(11) . . . . ?
O2 P1 C13 C18 164.15(11) . . . . ?
N2 P1 C13 C18 32.66(13) . . . . ?
C7 P1 C13 C18 -81.61(12) . . . . ?
K1 P1 C13 C18 137.53(12) . . . . ?
O2 P1 C13 C14 -21.92(12) . . . . ?
N2 P1 C13 C14 -153.42(11) . . . . ?
C7 P1 C13 C14 92.31(11) . . . . ?
K1 P1 C13 C14 -48.55(10) . . . . ?
C18 C13 C14 C15 -0.5(2) . . . . ?
P1 C13 C14 C15 -174.65(11) . . . . ?
C13 C14 C15 C16 1.2(2) . . . . ?
C14 C15 C16 C17 -1.1(2) . . . . ?
C15 C16 C17 C18 0.3(2) . . . . ?
C14 C13 C18 C17 -0.3(2) . . . . ?
P1 C13 C18 C17 173.61(12) . . . . ?
C16 C17 C18 C13 0.4(2) . . . . ?
O3 P2 C19 C20 -104.92(11) . . . . ?
N3 P2 C19 C20 19.96(12) . . . . ?
C25 P2 C19 C20 137.24(11) . . . . ?
O3 P2 C19 C24 71.52(12) . . . . ?
N3 P2 C19 C24 -163.60(11) . . . . ?
C25 P2 C19 C24 -46.33(12) . . . . ?
C24 C19 C20 C21 1.2(2) . . . . ?
P2 C19 C20 C21 177.75(11) . . . . ?
C19 C20 C21 C22 0.3(2) . . . . ?
C20 C21 C22 C23 -1.1(2) . . . . ?
C21 C22 C23 C24 0.5(2) . . . . ?
C20 C19 C24 C23 -1.9(2) . . . . ?
P2 C19 C24 C23 -178.36(11) . . . . ?
C22 C23 C24 C19 1.0(2) . . . . ?
O3 P2 C25 C30 25.33(13) . . . . ?
N3 P2 C25 C30 -99.76(12) . . . . ?
C19 P2 C25 C30 145.28(11) . . . . ?
O3 P2 C25 C26 -155.28(13) . . . . ?
N3 P2 C25 C26 79.63(14) . . . . ?
C19 P2 C25 C26 -35.32(14) . . . . ?
C30 C25 C26 C27 0.3(2) . . . . ?
P2 C25 C26 C27 -179.13(13) . . . . ?
C25 C26 C27 C28 -1.0(3) . . . . ?
C26 C27 C28 C29 0.6(3) . . . . ?
C27 C28 C29 C30 0.4(3) . . . . ?
C28 C29 C30 C25 -1.1(2) . . . . ?
C26 C25 C30 C29 0.8(2) . . . . ?
P2 C25 C30 C29 -179.79(12) . . . . ?
O4 P3 C31 C36 157.73(11) . . . . ?
N4 P3 C31 C36 -71.93(12) . . . . ?
C37 P3 C31 C36 39.43(13) . . . . ?
K1 P3 C31 C36 146.77(9) 3_667 . . . ?
O4 P3 C31 C32 -22.42(12) . . . . ?
N4 P3 C31 C32 107.92(11) . . . . ?
C37 P3 C31 C32 -140.72(11) . . . . ?
K1 P3 C31 C32 -33.37(15) 3_667 . . . ?
C36 C31 C32 C33 0.5(2) . . . . ?
P3 C31 C32 C33 -179.38(11) . . . . ?
C31 C32 C33 C34 -1.0(2) . . . . ?
C32 C33 C34 C35 0.4(2) . . . . ?
C33 C34 C35 C36 0.7(2) . . . . ?
C34 C35 C36 C31 -1.2(2) . . . . ?
C32 C31 C36 C35 0.6(2) . . . . ?
P3 C31 C36 C35 -179.55(11) . . . . ?
O4 P3 C37 C38 148.58(11) . . . . ?
N4 P3 C37 C38 18.98(12) . . . . ?
C31 P3 C37 C38 -94.61(11) . . . . ?
K1 P3 C37 C38 119.90(11) 3_667 . . . ?
O4 P3 C37 C42 -33.65(11) . . . . ?
N4 P3 C37 C42 -163.25(10) . . . . ?
C31 P3 C37 C42 83.16(11) . . . . ?
K1 P3 C37 C42 -62.33(10) 3_667 . . . ?
C42 C37 C38 C39 1.33(19) . . . . ?
P3 C37 C38 C39 179.07(10) . . . . ?
C42 C37 C38 K1 65.94(11) . . . . ?
P3 C37 C38 K1 -116.33(9) . . . . ?
C37 C38 C39 C40 -1.5(2) . . . . ?
K1 C38 C39 C40 -72.88(12) . . . . ?
C37 C38 C39 K1 71.40(12) . . . . ?
C38 C39 C40 C41 0.5(2) . . . . ?
K1 C39 C40 C41 -76.59(12) . . . . ?
C38 C39 C40 K1 77.06(12) . . . . ?
C39 C40 C41 C42 0.7(2) . . . . ?
K1 C40 C41 C42 -72.56(12) . . . . ?
C39 C40 C41 K1 73.21(11) . . . . ?
C40 C41 C42 C37 -0.8(2) . . . . ?
K1 C41 C42 C37 -66.68(12) . . . . ?
C38 C37 C42 C41 -0.21(19) . . . . ?
P3 C37 C42 C41 -178.09(10) . . . . ?
